data_7216294
loop_
_publ_author_name
'Szcz\,esna, Beata'
'Urbanczyk-Lipkowska, Zofia'

_publ_section_title
;
 Engineering anthracene-based binary systems dedicated for reactions in
 non-solvent conditions
;
_journal_issue 67
_journal_name_full CrystEngComm
_journal_page_first 385
_journal_page_last 387
_journal_paper_doi 10.1039/b311389m
_journal_volume 5
_journal_year 2003
_chemical_formula_sum 'C18 H17 N O2.25'
_chemical_formula_weight 283.33
_chemical_name_systematic ?
_space_group_IT_number 114
_symmetry_cell_setting tetragonal
_symmetry_space_group_name_Hall 'P -4 2n'
_symmetry_space_group_name_H-M 'P -4 21 c'
_atom_sites_solution_hydrogens geom
_atom_sites_solution_primary direct
_atom_sites_solution_secondary difmap
_audit_creation_method SHELXL-97
_cell_angle_alpha 90.00
_cell_angle_beta 90.00
_cell_angle_gamma 90.00
_cell_formula_units_Z 8
_cell_length_a 19.0750(18)
_cell_length_b 19.0750(18)
_cell_length_c 8.5370(8)
_cell_measurement_reflns_used 15
_cell_measurement_temperature 293(2)
_cell_measurement_theta_max 23.78
_cell_measurement_theta_min 21.34
_cell_volume 3106.2(5)
_computing_cell_refinement 'Express, Nonius BV'
_computing_data_collection 'Express, Nonius BV'
_computing_data_reduction 'OpenMoleN, Nonius BV'
_computing_structure_refinement 'SHELXL-97 (Sheldrick, 1997)'
_computing_structure_solution 'Shelxs-97 (Sheldrick, 1997)'
_diffrn_ambient_temperature 293(2)
_diffrn_measured_fraction_theta_full 0.633
_diffrn_measured_fraction_theta_max 0.633
_diffrn_measurement_device_type MACH3
_diffrn_measurement_method omega/2theta
_diffrn_radiation_monochromator graphite
_diffrn_radiation_source 'fine-focus sealed tube'
_diffrn_radiation_type CuK\a
_diffrn_radiation_wavelength 1.54178
_diffrn_reflns_av_R_equivalents 0.0546
_diffrn_reflns_av_sigmaI/netI 0.0590
_diffrn_reflns_limit_h_max 0
_diffrn_reflns_limit_h_min -22
_diffrn_reflns_limit_k_max 0
_diffrn_reflns_limit_k_min -22
_diffrn_reflns_limit_l_max 0
_diffrn_reflns_limit_l_min -9
_diffrn_reflns_number 1504
_diffrn_reflns_theta_full 64.84
_diffrn_reflns_theta_max 64.84
_diffrn_reflns_theta_min 3.28
_diffrn_standards_decay_% 21.0
_diffrn_standards_interval_count 100
_diffrn_standards_interval_time 3600s
_diffrn_standards_number 3
_exptl_absorpt_coefficient_mu 0.640
_exptl_absorpt_correction_type none
_exptl_crystal_colour brownish
_exptl_crystal_density_diffrn 1.212
_exptl_crystal_density_method 'not measured'
_exptl_crystal_description plate
_exptl_crystal_F_000 1200
_exptl_crystal_size_max 0.21
_exptl_crystal_size_mid 0.14
_exptl_crystal_size_min 0.07
_refine_diff_density_max 0.150
_refine_diff_density_min -0.205
_refine_diff_density_rms 0.041
_refine_ls_abs_structure_details 'Flack H D (1983), Acta Cryst. A39, 876-881'
_refine_ls_abs_structure_Flack 1(2)
_refine_ls_extinction_coef 0.0001(10)
_refine_ls_extinction_expression Fc^*^=kFc[1+0.001xFc^2^\l^3^/sin(2\q)]^-1/4^
_refine_ls_extinction_method SHELXL
_refine_ls_goodness_of_fit_ref 0.922
_refine_ls_hydrogen_treatment mixed
_refine_ls_matrix_type full
_refine_ls_number_parameters 204
_refine_ls_number_reflns 947
_refine_ls_number_restraints 3
_refine_ls_restrained_S_all 1.548
_refine_ls_R_factor_all 0.0779
_refine_ls_R_factor_gt 0.0623
_refine_ls_shift/su_max 0.948
_refine_ls_shift/su_mean 0.036
_refine_ls_structure_factor_coef Fsqd
_refine_ls_weighting_details 'calc w=1/[\s^2^(Fo^2^)+(0.1331P)^2^+0.9877P] where P=(Fo^2^+2Fc^2^)/3'
_refine_ls_weighting_scheme calc
_refine_ls_wR_factor_gt 0.1632
_refine_ls_wR_factor_ref 0.1793
_reflns_number_gt 744
_reflns_number_total 947
_reflns_threshold_expression >2sigma(I)
_cod_data_source_file b311389m.txt
_cod_data_source_block antr_al1
_cod_original_sg_symbol_H-M P-421c
_cod_database_code 7216294

loop_
_symmetry_equiv_pos_as_xyz
'x, y, z'
'-x, -y, z'
'y, -x, -z'
'-y, x, -z'
'-x+1/2, y+1/2, -z+1/2'
'x+1/2, -y+1/2, -z+1/2'
'-y+1/2, -x+1/2, z+1/2'
'y+1/2, x+1/2, z+1/2'

loop_
_atom_site_label
_atom_site_type_symbol
_atom_site_fract_x
_atom_site_fract_y
_atom_site_fract_z
_atom_site_U_iso_or_equiv
_atom_site_adp_type
_atom_site_occupancy
_atom_site_symmetry_multiplicity
_atom_site_calc_flag
_atom_site_refinement_flags
O3 O 0.0000 0.0000 0.0000 0.44(7) Uiso 1 4 d S
H1C H 0.411(5) 0.530(5) 0.315(7) 0.00(2) Uiso 1 1 d D
C1 C 0.4236(9) 0.2833(9) 0.173(2) 0.060(5) Uani 1 1 d .
C2 C 0.4611(10) 0.2243(9) 0.217(2) 0.067(5) Uani 1 1 d .
C3 C 0.5257(12) 0.2275(11) 0.300(3) 0.084(6) Uani 1 1 d .
H3 H 0.5445 0.2710 0.3257 0.101 Uiso 1 1 calc R
C4 C 0.5604(14) 0.1687(15) 0.342(4) 0.113(8) Uani 1 1 d .
H4 H 0.6023 0.1722 0.3976 0.135 Uiso 1 1 calc R
C5 C 0.5335(19) 0.1015(15) 0.304(4) 0.124(10) Uani 1 1 d .
H5 H 0.5570 0.0613 0.3358 0.149 Uiso 1 1 calc R
C6 C 0.4743(18) 0.0960(12) 0.221(4) 0.113(9) Uani 1 1 d .
H6 H 0.4584 0.0519 0.1911 0.136 Uiso 1 1 calc R
C7 C 0.4356(12) 0.1557(10) 0.177(3) 0.076(6) Uani 1 1 d .
C8 C 0.3734(13) 0.1514(10) 0.093(3) 0.085(7) Uani 1 1 d .
H8 H 0.3575 0.1073 0.0635 0.102 Uiso 1 1 calc R
C9 C 0.3347(11) 0.2083(11) 0.053(3) 0.076(6) Uani 1 1 d .
C10 C 0.2691(13) 0.2042(14) -0.027(3) 0.100(8) Uani 1 1 d .
H10 H 0.2512 0.1605 -0.0539 0.119 Uiso 1 1 calc R
C11 C 0.2333(14) 0.2611(18) -0.065(3) 0.106(8) Uani 1 1 d .
H11 H 0.1909 0.2558 -0.1168 0.127 Uiso 1 1 calc R
C12 C 0.2557(13) 0.3281(16) -0.030(3) 0.100(8) Uani 1 1 d .
H12 H 0.2294 0.3670 -0.0592 0.120 Uiso 1 1 calc R
C13 C 0.3181(11) 0.3356(12) 0.050(3) 0.079(6) Uani 1 1 d .
H13 H 0.3337 0.3804 0.0750 0.095 Uiso 1 1 calc R
C14 C 0.3593(10) 0.2771(9) 0.095(3) 0.068(5) Uani 1 1 d .
C15 C 0.4503(11) 0.3557(10) 0.216(3) 0.066(5) Uani 1 1 d .
C16 C 0.3414(15) 0.5549(14) 0.280(3) 0.105(8) Uani 1 1 d .
H16A H 0.3247 0.5950 0.2205 0.126 Uiso 1 1 calc R
H16B H 0.3553 0.5712 0.3826 0.126 Uiso 1 1 calc R
C17 C 0.2841(16) 0.504(2) 0.296(4) 0.125(10) Uani 1 1 d .
H17 H 0.2925 0.4672 0.3658 0.150 Uiso 1 1 calc R
C18 C 0.229(2) 0.502(2) 0.233(4) 0.141(11) Uani 1 1 d .
H18A H 0.2171 0.5368 0.1614 0.169 Uiso 1 1 calc R
H18B H 0.1977 0.4660 0.2548 0.169 Uiso 1 1 calc R
N1 N 0.4010(11) 0.5252(11) 0.202(3) 0.100(6) Uani 1 1 d D
H1A H 0.35(13) 0.56(17) 0.05(11) 2(4) Uiso 1 1 d D
H1B H 0.439(10) 0.555(11) 0.21(4) 0.14(10) Uiso 1 1 d D
O1 O 0.4258(9) 0.3842(8) 0.3354(19) 0.094(5) Uani 1 1 d .
O2 O 0.4933(9) 0.3828(8) 0.1265(17) 0.089(5) Uani 1 1 d .

loop_
_atom_site_aniso_label
_atom_site_aniso_U_11
_atom_site_aniso_U_22
_atom_site_aniso_U_33
_atom_site_aniso_U_23
_atom_site_aniso_U_13
_atom_site_aniso_U_12
C1 0.065(11) 0.053(10) 0.062(12) -0.001(10) 0.012(10) -0.005(9)
C2 0.071(12) 0.057(11) 0.071(13) 0.000(10) 0.019(11) 0.001(10)
C3 0.089(14) 0.072(13) 0.091(16) 0.000(13) 0.003(13) 0.018(11)
C4 0.103(17) 0.108(19) 0.13(2) 0.001(18) 0.001(18) 0.031(16)
C5 0.13(2) 0.084(19) 0.15(3) 0.01(2) 0.01(2) 0.027(17)
C6 0.13(2) 0.059(13) 0.15(3) 0.003(16) 0.02(2) 0.013(14)
C7 0.089(14) 0.064(13) 0.074(14) -0.007(12) 0.007(14) -0.002(11)
C8 0.114(18) 0.053(11) 0.088(17) -0.003(12) 0.025(15) -0.009(12)
C9 0.079(13) 0.079(14) 0.069(14) -0.003(13) 0.013(13) -0.014(11)
C10 0.098(17) 0.097(18) 0.10(2) -0.015(15) -0.009(17) -0.021(16)
C11 0.091(18) 0.15(3) 0.082(17) -0.021(19) -0.011(15) -0.005(16)
C12 0.087(16) 0.12(2) 0.092(19) -0.001(17) -0.016(16) 0.004(14)
C13 0.086(14) 0.078(13) 0.075(16) -0.001(13) 0.006(13) 0.004(11)
C14 0.077(12) 0.056(11) 0.071(13) -0.001(10) 0.018(11) -0.007(10)
C15 0.075(13) 0.066(12) 0.057(12) 0.008(12) 0.003(12) -0.004(11)
C16 0.115(19) 0.101(17) 0.099(18) 0.001(16) -0.004(18) 0.002(17)
C17 0.092(18) 0.18(3) 0.104(19) 0.02(2) 0.020(18) 0.02(2)
C18 0.12(2) 0.16(3) 0.14(3) 0.02(3) 0.00(3) 0.02(2)
N1 0.093(15) 0.101(15) 0.105(16) -0.002(13) 0.011(14) -0.014(12)
O1 0.129(12) 0.075(9) 0.079(10) -0.012(9) 0.004(11) -0.007(9)
O2 0.102(10) 0.082(9) 0.084(10) 0.006(8) 0.005(10) -0.037(8)

loop_
_atom_type_symbol
_atom_type_description
_atom_type_scat_dispersion_real
_atom_type_scat_dispersion_imag
_atom_type_scat_source
C C 0.0181 0.0091 'International Tables Vol C Tables 4.2.6.8 and 6.1.1.4'
H H 0.0000 0.0000 'International Tables Vol C Tables 4.2.6.8 and 6.1.1.4'
N N 0.0311 0.0180 'International Tables Vol C Tables 4.2.6.8 and 6.1.1.4'
O O 0.0492 0.0322 'International Tables Vol C Tables 4.2.6.8 and 6.1.1.4'

loop_
_geom_angle_atom_site_label_1
_geom_angle_atom_site_label_2
_geom_angle_atom_site_label_3
_geom_angle
C2 C1 C14 120.8(16)
C2 C1 C15 120.1(17)
C14 C1 C15 119.1(16)
C1 C2 C3 123.2(17)
C1 C2 C7 120.1(18)
C3 C2 C7 116.7(18)
C4 C3 C2 121(2)
C4 C3 H3 119.3
C2 C3 H3 119.2
C3 C4 C5 121(3)
C3 C4 H4 119.7
C5 C4 H4 119.7
C6 C5 C4 120(3)
C6 C5 H5 120.0
C4 C5 H5 120.0
C5 C6 C7 121(3)
C5 C6 H6 119.3
C7 C6 H6 119.4
C6 C7 C8 122(2)
C6 C7 C2 120(2)
C8 C7 C2 117.7(18)
C9 C8 C7 123.3(18)
C9 C8 H8 118.3
C7 C8 H8 118.4
C8 C9 C10 124(2)
C8 C9 C14 119.2(19)
C10 C9 C14 117(2)
C11 C10 C9 122(2)
C11 C10 H10 119.2
C9 C10 H10 119.2
C10 C11 C12 123(3)
C10 C11 H11 118.4
C12 C11 H11 118.3
C13 C12 C11 118(3)
C13 C12 H12 121.0
C11 C12 H12 121.0
C12 C13 C14 122(2)
C12 C13 H13 119.0
C14 C13 H13 119.0
C1 C14 C13 123.1(17)
C1 C14 C9 118.7(17)
C13 C14 C9 118.1(19)
O2 C15 O1 125(2)
O2 C15 C1 117.2(19)
O1 C15 C1 117.9(19)
N1 C16 C17 112(2)
N1 C16 H16A 109.5
C17 C16 H16A 109.2
N1 C16 H16B 109.0
C17 C16 H16B 109.4
H16A C16 H16B 108.0
C18 C17 C16 129(4)
C18 C17 H17 115.4
C16 C17 H17 115.2
C17 C18 H18A 120.1
C17 C18 H18B 119.9
H18A C18 H18B 120.0
C16 N1 H1C 70(6)
C16 N1 H1A 75(10)
H1C N1 H1A 141(10)
C16 N1 H1B 110(10)
H1C N1 H1B 74(10)
H1A N1 H1B 103(10)

loop_
_geom_bond_atom_site_label_1
_geom_bond_atom_site_label_2
_geom_bond_distance
C1 C2 1.39(3)
C1 C14 1.40(3)
C1 C15 1.52(3)
C2 C3 1.42(3)
C2 C7 1.44(3)
C3 C4 1.35(3)
C3 H3 0.9300
C4 C5 1.42(4)
C4 H4 0.9300
C5 C6 1.34(4)
C5 H5 0.9300
C6 C7 1.41(3)
C6 H6 0.9300
C7 C8 1.39(3)
C8 C9 1.36(3)
C8 H8 0.9300
C9 C10 1.43(3)
C9 C14 1.44(3)
C10 C11 1.32(3)
C10 H10 0.9300
C11 C12 1.38(4)
C11 H11 0.9300
C12 C13 1.38(3)
C12 H12 0.9300
C13 C14 1.42(3)
C13 H13 0.9300
C15 O2 1.23(2)
C15 O1 1.25(2)
C16 N1 1.43(3)
C16 C17 1.47(4)
C16 H16A 0.9700
C16 H16B 0.9700
C17 C18 1.18(4)
C17 H17 0.9300
C18 H18A 0.9300
C18 H18B 0.9300
N1 H1C 0.99(5)
N1 H1A 1.7(6)
N1 H1B 0.92(6)

loop_
_geom_hbond_atom_site_label_D
_geom_hbond_atom_site_label_H
_geom_hbond_atom_site_label_A
_geom_hbond_distance_DH
_geom_hbond_distance_HA
_geom_hbond_distance_DA
_geom_hbond_angle_DHA
_geom_hbond_site_symmetry_A
N1 H1C O1 0.99(5) 2.80(10) 2.96(3) 89(6) .
N1 H1B O2 0.92(6) 1.90(16) 2.75(3) 153(29) 2_665

loop_
_geom_torsion_atom_site_label_1
_geom_torsion_atom_site_label_2
_geom_torsion_atom_site_label_3
_geom_torsion_atom_site_label_4
_geom_torsion
C14 C1 C2 C3 -178.4(19)
C15 C1 C2 C3 -1(3)
C14 C1 C2 C7 2(3)
C15 C1 C2 C7 180(2)
C1 C2 C3 C4 179(2)
C7 C2 C3 C4 -1(3)
C2 C3 C4 C5 1(4)
C3 C4 C5 C6 2(5)
C4 C5 C6 C7 -3(5)
C5 C6 C7 C8 -179(3)
C5 C6 C7 C2 2(4)
C1 C2 C7 C6 179(2)
C3 C2 C7 C6 0(3)
C1 C2 C7 C8 1(3)
C3 C2 C7 C8 -179(2)
C6 C7 C8 C9 179(2)
C2 C7 C8 C9 -3(3)
C7 C8 C9 C10 -177(2)
C7 C8 C9 C14 1(3)
C8 C9 C10 C11 -180(3)
C14 C9 C10 C11 1(4)
C9 C10 C11 C12 0(5)
C10 C11 C12 C13 -1(4)
C11 C12 C13 C14 1(4)
C2 C1 C14 C13 178.6(19)
C15 C1 C14 C13 1(3)
C2 C1 C14 C9 -3(3)
C15 C1 C14 C9 179.2(18)
C12 C13 C14 C1 179(2)
C12 C13 C14 C9 1(3)
C8 C9 C14 C1 2(3)
C10 C9 C14 C1 -180(2)
C8 C9 C14 C13 180(2)
C10 C9 C14 C13 -2(3)
C2 C1 C15 O2 85(2)
C14 C1 C15 O2 -97(2)
C2 C1 C15 O1 -97(2)
C14 C1 C15 O1 81(3)
N1 C16 C17 C18 -110(4)
